data_7240764
loop_
_publ_author_name
'Bouanga Boudiombo, Jacky S.'
'Su, Hong'
'Ravenscroft, N.'
'Bourne, Susan A.'
'Nassimbeni, Luigi'

_publ_section_title
;
 Invitation to Submit: The Cambridge Structural Database Selective
 enclathration of xylenols: synergistic effects of mixed hosts
;
_journal_name_full CrystEngComm
_journal_paper_doi 10.1039/D0CE00510J
_journal_year 2020
_chemical_formula_sum 'C88 H78 O9'
_chemical_formula_weight 1279.50
_chemical_name_systematic
;
 '4,4-isopropylidene bisphenol-4,4'-(9-fluorenylidene) bisphenol-2,6-xylenol-3,5-xylenol'
;
_space_group_crystal_system monoclinic
_space_group_IT_number 14
_space_group_name_Hall '-P 2ybc'
_space_group_name_H-M_alt 'P 1 21/c 1'
_atom_sites_solution_hydrogens mixed
_audit_creation_method SHELXL-2018/3
_audit_update_record
;
2020-05-22 deposited with the CCDC.	2020-06-22 downloaded from the CCDC.
;
_cell_angle_alpha 90
_cell_angle_beta 98.4810(10)
_cell_angle_gamma 90
_cell_formula_units_Z 4
_cell_length_a 21.0580(9)
_cell_length_b 15.5380(6)
_cell_length_c 21.2490(10)
_cell_measurement_reflns_used 80326
_cell_measurement_temperature 173(2)
_cell_measurement_theta_max 23.370
_cell_measurement_theta_min 0.978
_cell_volume 6876.6(5)
_computing_cell_refinement 'SAINT-Plus (Bruker, 2004)'
_computing_data_collection 'APEX2 (Bruker, 2005)'
_computing_data_reduction 'SAINT-Plus and XPREP (Bruker 2004)'
_computing_molecular_graphics 'SHELXL-2018/3 (Sheldrick, 2018)'
_computing_publication_material 'SHELXL-97 (Sheldrick, 1997)'
_computing_structure_refinement 'SHELXL-2018/3 (Sheldrick, 2018)'
_computing_structure_solution 'SHELXT 2014/5 (Sheldrick, 2014)'
_diffrn_ambient_temperature 173(2)
_diffrn_measured_fraction_theta_full 1.000
_diffrn_measured_fraction_theta_max 0.999
_diffrn_measurement_device_type 'Bruker Kappa Duo Apex II diffractometer'
_diffrn_measurement_method '1.2\% \f scans and \w scans'
_diffrn_radiation_type MoK\a
_diffrn_radiation_wavelength 0.71073
_diffrn_reflns_av_R_equivalents 0.0707
_diffrn_reflns_av_unetI/netI 0.0563
_diffrn_reflns_Laue_measured_fraction_full 1.000
_diffrn_reflns_Laue_measured_fraction_max 0.999
_diffrn_reflns_limit_h_max 28
_diffrn_reflns_limit_h_min -28
_diffrn_reflns_limit_k_max 20
_diffrn_reflns_limit_k_min -20
_diffrn_reflns_limit_l_max 28
_diffrn_reflns_limit_l_min -28
_diffrn_reflns_number 78563
_diffrn_reflns_point_group_measured_fraction_full 1.000
_diffrn_reflns_point_group_measured_fraction_max 0.999
_diffrn_reflns_theta_full 25.242
_diffrn_reflns_theta_max 28.370
_diffrn_reflns_theta_min 0.978
_diffrn_source 'fine-focus sealed tube'
_exptl_absorpt_coefficient_mu 0.079
_exptl_absorpt_correction_T_max 0.987
_exptl_absorpt_correction_T_min 0.983
_exptl_absorpt_correction_type multi-scan
_exptl_absorpt_process_details
;
 SADABS 2016/2: Krause, L., Herbst-Irmer, R., Sheldrick G.M. & Stalke D.,
 J. Appl. Cryst. 48 (2015) 3-10
;
_exptl_crystal_colour orange
_exptl_crystal_density_diffrn 1.236
_exptl_crystal_density_meas ?
_exptl_crystal_density_method 'not measured'
_exptl_crystal_description block
_exptl_crystal_F_000 2712
_exptl_crystal_size_max 0.320
_exptl_crystal_size_mid 0.200
_exptl_crystal_size_min 0.180
_refine_diff_density_max 0.239
_refine_diff_density_min -0.208
_refine_diff_density_rms 0.042
_refine_ls_extinction_method none
_refine_ls_goodness_of_fit_ref 1.019
_refine_ls_hydrogen_treatment mixed
_refine_ls_matrix_type full
_refine_ls_number_parameters 1000
_refine_ls_number_reflns 17204
_refine_ls_number_restraints 0
_refine_ls_restrained_S_all 1.019
_refine_ls_R_factor_all 0.0894
_refine_ls_R_factor_gt 0.0500
_refine_ls_shift/su_max 0.001
_refine_ls_shift/su_mean 0.000
_refine_ls_structure_factor_coef Fsqd
_refine_ls_weighting_details 'w=1/[\s^2^(Fo^2^)+(0.0491P)^2^+1.3876P] where P=(Fo^2^+2Fc^2^)/3'
_refine_ls_weighting_scheme calc
_refine_ls_wR_factor_gt 0.1110
_refine_ls_wR_factor_ref 0.1300
_reflns_Friedel_coverage 0.000
_reflns_number_gt 11140
_reflns_number_total 17204
_reflns_threshold_expression 'I > 2\s(I)'
_cod_data_source_file d0ce00510j2.cif
_cod_data_source_block H1H226xyl35xyl
_cod_depositor_comments
;
The following automatic conversions were performed:

data item '_exptl_crystal_density_meas' value 'none' was changed to
'?' -- the value is perceived as not measured.

Automatic conversion script
Id: cif_fix_values 7556 2019-12-06 15:28:31Z antanas 
;
_cod_original_sg_symbol_H-M 'P 21/c'
_cod_database_code 7240764
_shelx_shelxl_version_number 2018/3
_shelx_space_group_comment
;
The symmetry employed for this shelxl refinement is uniquely defined
by the following loop, which should always be used as a source of
symmetry information in preference to the above space-group names.
They are only intended as comments.
;
_shelx_estimated_absorpt_t_min 0.981
_shelx_estimated_absorpt_t_max 0.986
_exptl_absorpt_special_details 'SADABS (Sheldrick, 1996)'

loop_
_space_group_symop_operation_xyz
'x, y, z'
'-x, y+1/2, -z+1/2'
'-x, -y, -z'
'x, -y-1/2, z-1/2'

loop_
_atom_site_label
_atom_site_type_symbol
_atom_site_fract_x
_atom_site_fract_y
_atom_site_fract_z
_atom_site_U_iso_or_equiv
_atom_site_adp_type
_atom_site_occupancy
_atom_site_site_symmetry_order
_atom_site_calc_flag
_atom_site_refinement_flags_posn
_atom_site_refinement_flags_adp
_atom_site_refinement_flags_occupancy
_atom_site_disorder_assembly
_atom_site_disorder_group
O1 O 0.37756(6) 0.42557(7) -0.03799(6) 0.0363(3) Uani 1 1 d . . . . .
C1 C 0.40624(7) 0.49872(9) -0.00938(8) 0.0283(3) Uani 1 1 d . . . . .
H1 H 0.3670(10) 0.3878(14) -0.0078(11) 0.073(7) Uiso 1 1 d . . . . .
H53 H 0.1545(10) -0.1237(15) -0.0005(11) 0.070(7) Uiso 1 1 d . . . . .
H41 H 0.2204(10) 0.4869(14) -0.0552(11) 0.060(7) Uiso 1 1 d . . . . .
H91 H 0.3100(15) 0.4626(18) -0.0941(14) 0.109(11) Uiso 1 1 d . . . . .
C2 C 0.41143(8) 0.56926(10) -0.04784(8) 0.0330(4) Uani 1 1 d . . . . .
H2 H 0.398003 0.565561 -0.092440 0.040 Uiso 1 1 calc R U . . .
C3 C 0.43624(7) 0.64503(10) -0.02094(8) 0.0321(4) Uani 1 1 d . . . . .
H3 H 0.439332 0.693420 -0.047651 0.038 Uiso 1 1 calc R U . . .
C4 C 0.45688(7) 0.65298(9) 0.04394(7) 0.0260(3) Uani 1 1 d . . . . .
C5 C 0.45369(7) 0.58010(10) 0.08079(8) 0.0306(3) Uani 1 1 d . . . . .
H5 H 0.468937 0.582780 0.125108 0.037 Uiso 1 1 calc R U . . .
C6 C 0.42875(7) 0.50316(10) 0.05460(8) 0.0314(3) Uani 1 1 d . . . . .
H6 H 0.427274 0.453851 0.080781 0.038 Uiso 1 1 calc R U . . .
C7 C 0.48130(7) 0.74049(9) 0.07047(8) 0.0286(3) Uani 1 1 d . . . . .
C8 C 0.54168(7) 0.76468(11) 0.04204(9) 0.0375(4) Uani 1 1 d . . . . .
H8A H 0.575602 0.722511 0.055404 0.056 Uiso 1 1 calc R U . . .
H8B H 0.556270 0.822007 0.057021 0.056 Uiso 1 1 calc R U . . .
H8C H 0.531770 0.764983 -0.004498 0.056 Uiso 1 1 calc R U . . .
C9 C 0.49968(8) 0.73806(11) 0.14328(8) 0.0385(4) Uani 1 1 d . . . . .
H9A H 0.462086 0.721783 0.162834 0.058 Uiso 1 1 calc R U . . .
H9B H 0.514698 0.795062 0.158630 0.058 Uiso 1 1 calc R U . . .
H9C H 0.533974 0.695782 0.154752 0.058 Uiso 1 1 calc R U . . .
C10 C 0.42747(7) 0.80699(9) 0.05376(7) 0.0261(3) Uani 1 1 d . . . . .
C11 C 0.43174(7) 0.87606(10) 0.01348(8) 0.0336(4) Uani 1 1 d . . . . .
H11 H 0.469420 0.882890 -0.005703 0.040 Uiso 1 1 calc R U . . .
C12 C 0.38249(8) 0.93557(10) 0.00036(8) 0.0359(4) Uani 1 1 d . . . . .
H12 H 0.386412 0.982276 -0.027666 0.043 Uiso 1 1 calc R U . . .
O13 O 0.28024(6) 0.98783(7) 0.01600(6) 0.0416(3) Uani 1 1 d . . . . .
C13 C 0.32819(7) 0.92651(10) 0.02811(8) 0.0301(3) Uani 1 1 d . . . . .
H13 H 0.2442(10) 0.9648(13) 0.0219(10) 0.056(6) Uiso 1 1 d . . . . .
H22 H 0.2908(10) 0.4084(14) 0.4826(10) 0.065(7) Uiso 1 1 d . . . . .
C14 C 0.32203(7) 0.85792(10) 0.06789(9) 0.0363(4) Uani 1 1 d . . . . .
H14 H 0.284186 0.851427 0.086864 0.044 Uiso 1 1 calc R U . . .
C15 C 0.37110(7) 0.79883(10) 0.07996(8) 0.0340(4) Uani 1 1 d . . . . .
H15 H 0.366255 0.751234 0.106908 0.041 Uiso 1 1 calc R U . . .
O16 O 0.33533(5) 0.29008(7) 0.03292(6) 0.0349(3) Uani 1 1 d . . . . .
C16 C 0.29262(7) 0.29710(9) 0.07621(7) 0.0268(3) Uani 1 1 d . . . . .
H16 H 0.3245(10) 0.2433(14) 0.0104(10) 0.060(6) Uiso 1 1 d . . . . .
H62 H 0.1935(10) 0.9131(14) -0.4831(11) 0.068(7) Uiso 1 1 d . . . . .
H56 H 0.1707(10) 0.7271(14) -0.0192(10) 0.063(7) Uiso 1 1 d . . . . .
C17 C 0.30674(8) 0.35374(10) 0.12589(8) 0.0357(4) Uani 1 1 d . . . . .
H17 H 0.345012 0.386900 0.129650 0.043 Uiso 1 1 calc R U . . .
C18 C 0.26561(8) 0.36279(10) 0.17043(8) 0.0341(4) Uani 1 1 d . . . . .
H18 H 0.275879 0.402528 0.204382 0.041 Uiso 1 1 calc R U . . .
C19 C 0.20957(7) 0.31490(9) 0.16647(7) 0.0231(3) Uani 1 1 d . . . . .
C20 C 0.19673(7) 0.25816(10) 0.11644(7) 0.0330(4) Uani 1 1 d . . . . .
H20 H 0.158980 0.223967 0.113002 0.040 Uiso 1 1 calc R U . . .
C21 C 0.23705(8) 0.24939(11) 0.07103(8) 0.0359(4) Uani 1 1 d . . . . .
H21 H 0.226449 0.210673 0.036478 0.043 Uiso 1 1 calc R U . . .
O22 O 0.30283(5) 0.35962(7) 0.46334(5) 0.0285(2) Uani 1 1 d . . . . .
C22 C 0.26673(7) 0.35420(9) 0.40404(7) 0.0236(3) Uani 1 1 d . . . . .
C23 C 0.28182(7) 0.29002(9) 0.36381(7) 0.0282(3) Uani 1 1 d . . . . .
H23 H 0.315434 0.250624 0.377842 0.034 Uiso 1 1 calc R U . . .
C24 C 0.24809(7) 0.28312(10) 0.30327(7) 0.0287(3) Uani 1 1 d . . . . .
H24 H 0.258892 0.238759 0.275959 0.034 Uiso 1 1 calc R U . . .
C25 C 0.19853(7) 0.33980(9) 0.28134(7) 0.0228(3) Uani 1 1 d . . . . .
C26 C 0.18305(7) 0.40238(9) 0.32303(7) 0.0261(3) Uani 1 1 d . . . . .
H26 H 0.148675 0.440880 0.309587 0.031 Uiso 1 1 calc R U . . .
C27 C 0.21675(7) 0.40989(9) 0.38395(7) 0.0274(3) Uani 1 1 d . . . . .
H27 H 0.205473 0.453257 0.411818 0.033 Uiso 1 1 calc R U . . .
C28 C 0.16220(7) 0.32884(9) 0.21395(7) 0.0234(3) Uani 1 1 d . . . . .
C29 C 0.11877(7) 0.40520(9) 0.19087(7) 0.0253(3) Uani 1 1 d . . . . .
C30 C 0.13552(8) 0.48964(10) 0.18138(7) 0.0310(3) Uani 1 1 d . . . . .
H30 H 0.179128 0.507369 0.189777 0.037 Uiso 1 1 calc R U . . .
C31 C 0.08766(9) 0.54801(11) 0.15940(8) 0.0400(4) Uani 1 1 d . . . . .
H31 H 0.098637 0.606400 0.153237 0.048 Uiso 1 1 calc R U . . .
C32 C 0.02422(9) 0.52267(12) 0.14630(9) 0.0456(5) Uani 1 1 d . . . . .
H32 H -0.007926 0.563787 0.131514 0.055 Uiso 1 1 calc R U . . .
C33 C 0.00715(8) 0.43811(12) 0.15450(9) 0.0427(4) Uani 1 1 d . . . . .
H33 H -0.036395 0.420476 0.144807 0.051 Uiso 1 1 calc R U . . .
C34 C 0.05472(7) 0.37916(10) 0.17719(7) 0.0305(3) Uani 1 1 d . . . . .
C35 C 0.05076(7) 0.28692(10) 0.19113(7) 0.0304(3) Uani 1 1 d . . . . .
C36 C -0.00220(8) 0.23284(11) 0.18710(9) 0.0409(4) Uani 1 1 d . . . . .
H36 H -0.044037 0.253481 0.171542 0.049 Uiso 1 1 calc R U . . .
C37 C 0.00747(9) 0.14819(12) 0.20628(9) 0.0436(4) Uani 1 1 d . . . . .
H37 H -0.028221 0.110369 0.204231 0.052 Uiso 1 1 calc R U . . .
C38 C 0.06814(9) 0.11807(11) 0.22830(9) 0.0427(4) Uani 1 1 d . . . . .
H38 H 0.073674 0.059783 0.241466 0.051 Uiso 1 1 calc R U . . .
C39 C 0.12133(8) 0.17142(10) 0.23159(8) 0.0336(4) Uani 1 1 d . . . . .
H39 H 0.163136 0.150031 0.246355 0.040 Uiso 1 1 calc R U . . .
C40 C 0.11228(7) 0.25666(9) 0.21287(7) 0.0257(3) Uani 1 1 d . . . . .
O41 O 0.19469(8) 0.49109(8) -0.02784(7) 0.0539(4) Uani 1 1 d . . . . .
C41 C 0.15168(9) 0.42371(10) -0.03862(8) 0.0378(4) Uani 1 1 d . . . . .
C42 C 0.15802(9) 0.36152(10) -0.08365(9) 0.0396(4) Uani 1 1 d . . . . .
H42 H 0.192445 0.364505 -0.107873 0.047 Uiso 1 1 calc R U . . .
C43 C 0.11444(8) 0.29528(10) -0.09337(8) 0.0358(4) Uani 1 1 d . . . . .
H43 H 0.119608 0.252420 -0.124098 0.043 Uiso 1 1 calc R U . . .
C44 C 0.06312(7) 0.28933(9) -0.05954(8) 0.0297(3) Uani 1 1 d . . . . .
C45 C 0.05842(8) 0.35230(10) -0.01391(8) 0.0383(4) Uani 1 1 d . . . . .
H45 H 0.024290 0.349375 0.010688 0.046 Uiso 1 1 calc R U . . .
C46 C 0.10210(9) 0.41901(11) -0.00346(8) 0.0419(4) Uani 1 1 d . . . . .
H46 H 0.097843 0.461365 0.027890 0.050 Uiso 1 1 calc R U . . .
C47 C 0.01613(7) 0.21412(10) -0.07254(8) 0.0326(4) Uani 1 1 d . . . . .
C48 C -0.04253(8) 0.22621(12) -0.03820(10) 0.0487(5) Uani 1 1 d . . . . .
H48A H -0.072906 0.178970 -0.049515 0.073 Uiso 1 1 calc R U . . .
H48B H -0.063433 0.281100 -0.051070 0.073 Uiso 1 1 calc R U . . .
H48C H -0.028683 0.226277 0.007905 0.073 Uiso 1 1 calc R U . . .
C49 C -0.00774(9) 0.20910(12) -0.14428(9) 0.0466(5) Uani 1 1 d . . . . .
H49A H 0.028238 0.194747 -0.166820 0.070 Uiso 1 1 calc R U . . .
H49B H -0.025844 0.264802 -0.159302 0.070 Uiso 1 1 calc R U . . .
H49C H -0.040868 0.164547 -0.152503 0.070 Uiso 1 1 calc R U . . .
C50 C 0.05018(7) 0.13086(9) -0.04752(8) 0.0279(3) Uani 1 1 d . . . . .
C51 C 0.08933(9) 0.13270(11) 0.01048(9) 0.0432(5) Uani 1 1 d . . . . .
H51 H 0.092520 0.184633 0.034338 0.052 Uiso 1 1 calc R U . . .
C52 C 0.12402(8) 0.06213(10) 0.03520(9) 0.0417(4) Uani 1 1 d . . . . .
H52 H 0.150579 0.065637 0.075341 0.050 Uiso 1 1 calc R U . . .
O53 O 0.16049(5) -0.07940(7) 0.02501(6) 0.0351(3) Uani 1 1 d . . . . .
C53 C 0.11978(7) -0.01337(9) 0.00117(8) 0.0284(3) Uani 1 1 d . . . . .
C54 C 0.07805(8) -0.01916(10) -0.05465(8) 0.0331(4) Uani 1 1 d . . . . .
H54 H 0.072538 -0.072446 -0.076694 0.040 Uiso 1 1 calc R U . . .
C55 C 0.04383(7) 0.05287(10) -0.07896(8) 0.0323(4) Uani 1 1 d . . . . .
H55 H 0.015501 0.048394 -0.117991 0.039 Uiso 1 1 calc R U . . .
O56 O 0.16115(5) 0.77341(7) -0.04354(5) 0.0345(3) Uani 1 1 d . . . . .
C56 C 0.20482(7) 0.78087(9) -0.08570(7) 0.0267(3) Uani 1 1 d . . . . .
C57 C 0.19159(8) 0.84013(10) -0.13396(8) 0.0349(4) Uani 1 1 d . . . . .
H57 H 0.153595 0.873826 -0.137254 0.042 Uiso 1 1 calc R U . . .
C58 C 0.23342(8) 0.85067(10) -0.17755(8) 0.0334(4) Uani 1 1 d . . . . .
H58 H 0.223969 0.892037 -0.210524 0.040 Uiso 1 1 calc R U . . .
C59 C 0.28919(7) 0.80184(9) -0.17415(7) 0.0245(3) Uani 1 1 d . . . . .
C60 C 0.30131(7) 0.74297(10) -0.12534(7) 0.0303(3) Uani 1 1 d . . . . .
H60 H 0.339050 0.708769 -0.122107 0.036 Uiso 1 1 calc R U . . .
C61 C 0.26009(8) 0.73227(10) -0.08095(8) 0.0343(4) Uani 1 1 d . . . . .
H61 H 0.269788 0.691741 -0.047430 0.041 Uiso 1 1 calc R U . . .
O62 O 0.18650(5) 0.86299(7) -0.46510(5) 0.0316(3) Uani 1 1 d . . . . .
C62 C 0.22595(7) 0.85395(9) -0.40789(7) 0.0247(3) Uani 1 1 d . . . . .
C63 C 0.27655(7) 0.90859(9) -0.38824(7) 0.0286(3) Uani 1 1 d . . . . .
H63 H 0.286559 0.953773 -0.415250 0.034 Uiso 1 1 calc R U . . .
C64 C 0.31286(7) 0.89723(9) -0.32869(7) 0.0267(3) Uani 1 1 d . . . . .
H64 H 0.347496 0.935343 -0.315276 0.032 Uiso 1 1 calc R U . . .
C65 C 0.29964(7) 0.83144(9) -0.28840(7) 0.0232(3) Uani 1 1 d . . . . .
C66 C 0.24949(7) 0.77550(9) -0.31060(7) 0.0269(3) Uani 1 1 d . . . . .
H66 H 0.240270 0.728842 -0.284497 0.032 Uiso 1 1 calc R U . . .
C67 C 0.21304(7) 0.78624(9) -0.36940(7) 0.0270(3) Uani 1 1 d . . . . .
H67 H 0.179133 0.747303 -0.383508 0.032 Uiso 1 1 calc R U . . .
C68 C 0.33670(7) 0.81815(9) -0.22149(7) 0.0245(3) Uani 1 1 d . . . . .
C69 C 0.37907(7) 0.89434(10) -0.19642(7) 0.0269(3) Uani 1 1 d . . . . .
C70 C 0.36136(8) 0.97885(10) -0.18698(7) 0.0325(4) Uani 1 1 d . . . . .
H70 H 0.317929 0.996566 -0.197640 0.039 Uiso 1 1 calc R U . . .
C71 C 0.40823(9) 1.03688(11) -0.16173(8) 0.0405(4) Uani 1 1 d . . . . .
H71 H 0.396960 1.095271 -0.156056 0.049 Uiso 1 1 calc R U . . .
C72 C 0.47125(9) 1.01085(12) -0.14466(9) 0.0449(5) Uani 1 1 d . . . . .
H72 H 0.502683 1.051513 -0.127210 0.054 Uiso 1 1 calc R U . . .
C73 C 0.48899(8) 0.92649(12) -0.15268(9) 0.0414(4) Uani 1 1 d . . . . .
H73 H 0.532150 0.908610 -0.140219 0.050 Uiso 1 1 calc R U . . .
C74 C 0.44250(7) 0.86802(10) -0.17936(7) 0.0306(3) Uani 1 1 d . . . . .
C75 C 0.44754(7) 0.77637(10) -0.19454(7) 0.0295(3) Uani 1 1 d . . . . .
C76 C 0.50042(8) 0.72213(11) -0.18789(8) 0.0377(4) Uani 1 1 d . . . . .
H76 H 0.541538 0.742415 -0.169467 0.045 Uiso 1 1 calc R U . . .
C77 C 0.49210(8) 0.63780(11) -0.20865(8) 0.0392(4) Uani 1 1 d . . . . .
H77 H 0.527861 0.599888 -0.204708 0.047 Uiso 1 1 calc R U . . .
C78 C 0.43206(8) 0.60849(11) -0.23505(8) 0.0367(4) Uani 1 1 d . . . . .
H78 H 0.427194 0.550615 -0.249365 0.044 Uiso 1 1 calc R U . . .
C79 C 0.37873(8) 0.66211(10) -0.24105(8) 0.0311(3) Uani 1 1 d . . . . .
H79 H 0.337564 0.641319 -0.258888 0.037 Uiso 1 1 calc R U . . .
C80 C 0.38682(7) 0.74658(9) -0.22045(7) 0.0257(3) Uani 1 1 d . . . . .
O81 O 0.2744(4) 0.4872(5) -0.1339(4) 0.0384(18) Uani 0.344(3) 1 d . . P A 1
C81 C 0.2632(6) 0.4941(7) -0.1990(4) 0.038(2) Uani 0.344(3) 1 d . . P A 1
C82 C 0.3090(3) 0.4515(5) -0.2326(4) 0.0293(15) Uani 0.344(3) 1 d . . P A 1
C83 C 0.2982(4) 0.4585(6) -0.2973(4) 0.045(2) Uani 0.344(3) 1 d . . P A 1
H83 H 0.326949 0.431622 -0.321645 0.054 Uiso 0.344(3) 1 calc R U P A 1
C84 C 0.2457(5) 0.5043(6) -0.3284(4) 0.054(2) Uani 0.344(3) 1 d . . P A 1
H84 H 0.238974 0.508380 -0.373519 0.065 Uiso 0.344(3) 1 calc R U P A 1
C85 C 0.2016(7) 0.5454(9) -0.2918(8) 0.051(3) Uani 0.344(3) 1 d . . P A 1
H85 H 0.165451 0.575051 -0.313599 0.061 Uiso 0.344(3) 1 calc R U P A 1
C86 C 0.2103(9) 0.5428(12) -0.2274(11) 0.062(6) Uani 0.344(3) 1 d . . P A 1
C87 C 0.3666(2) 0.4035(3) -0.2011(3) 0.0412(13) Uani 0.344(3) 1 d . . P A 1
H87A H 0.397513 0.444204 -0.178620 0.062 Uiso 0.344(3) 1 calc R U P A 1
H87B H 0.386527 0.372698 -0.233349 0.062 Uiso 0.344(3) 1 calc R U P A 1
H87C H 0.353440 0.362172 -0.170649 0.062 Uiso 0.344(3) 1 calc R U P A 1
C88 C 0.1685(3) 0.5804(4) -0.1880(3) 0.0587(19) Uani 0.344(3) 1 d . . P A 1
H88A H 0.134336 0.612259 -0.214497 0.088 Uiso 0.344(3) 1 calc R U P A 1
H88B H 0.192970 0.619841 -0.157571 0.088 Uiso 0.344(3) 1 calc R U P A 1
H88C H 0.149474 0.534946 -0.164789 0.088 Uiso 0.344(3) 1 calc R U P A 1
O91 O 0.2769(3) 0.4901(4) -0.10620(16) 0.0382(8) Uani 0.656(3) 1 d . . P A 2
C91 C 0.26985(19) 0.4865(3) -0.1723(3) 0.0278(9) Uani 0.656(3) 1 d . . P A 2
C92 C 0.31070(17) 0.4394(2) -0.2023(2) 0.0333(8) Uani 0.656(3) 1 d . . P A 2
H92 H 0.344878 0.408284 -0.178382 0.040 Uiso 0.656(3) 1 calc R U P A 2
C93 C 0.3020(2) 0.4374(3) -0.2678(3) 0.0427(10) Uani 0.656(3) 1 d . . P A 2
C94 C 0.2521(3) 0.4827(3) -0.3015(2) 0.0493(11) Uani 0.656(3) 1 d . . P A 2
H94 H 0.246489 0.481516 -0.346665 0.059 Uiso 0.656(3) 1 calc R U P A 2
C95 C 0.2107(4) 0.5290(5) -0.2720(4) 0.0459(14) Uani 0.656(3) 1 d . . P A 2
C96 C 0.2194(4) 0.5307(5) -0.2071(5) 0.0352(14) Uani 0.656(3) 1 d . . P A 2
H96 H 0.190560 0.562498 -0.185645 0.042 Uiso 0.656(3) 1 calc R U P A 2
C97 C 0.34601(17) 0.3847(2) -0.30321(18) 0.0710(12) Uani 0.656(3) 1 d . . P A 2
H97A H 0.327262 0.327539 -0.312644 0.107 Uiso 0.656(3) 1 calc R U P A 2
H97B H 0.388037 0.378643 -0.276796 0.107 Uiso 0.656(3) 1 calc R U P A 2
H97C H 0.351168 0.413727 -0.343078 0.107 Uiso 0.656(3) 1 calc R U P A 2
C98 C 0.15392(17) 0.5781(2) -0.30715(17) 0.0655(11) Uani 0.656(3) 1 d . . P A 2
H98A H 0.166023 0.603855 -0.345772 0.098 Uiso 0.656(3) 1 calc R U P A 2
H98B H 0.141223 0.623597 -0.279591 0.098 Uiso 0.656(3) 1 calc R U P A 2
H98C H 0.117850 0.538525 -0.318748 0.098 Uiso 0.656(3) 1 calc R U P A 2

loop_
_atom_site_aniso_label
_atom_site_aniso_U_11
_atom_site_aniso_U_22
_atom_site_aniso_U_33
_atom_site_aniso_U_23
_atom_site_aniso_U_13
_atom_site_aniso_U_12
O1 0.0484(7) 0.0231(6) 0.0375(7) -0.0028(5) 0.0065(6) -0.0064(5)
C1 0.0284(7) 0.0213(7) 0.0359(9) -0.0024(6) 0.0075(7) 0.0006(6)
C2 0.0414(9) 0.0287(8) 0.0278(8) 0.0005(7) 0.0017(7) -0.0023(7)
C3 0.0375(8) 0.0249(8) 0.0326(9) 0.0044(6) 0.0010(7) -0.0016(7)
C4 0.0207(7) 0.0246(7) 0.0326(8) -0.0014(6) 0.0038(6) 0.0027(6)
C5 0.0307(8) 0.0328(8) 0.0284(8) 0.0014(7) 0.0042(6) -0.0009(7)
C6 0.0342(8) 0.0264(8) 0.0341(9) 0.0069(7) 0.0065(7) 0.0002(6)
C7 0.0240(7) 0.0260(8) 0.0346(9) -0.0042(6) 0.0005(6) 0.0018(6)
C8 0.0249(8) 0.0327(9) 0.0554(11) -0.0096(8) 0.0071(7) -0.0019(7)
C9 0.0389(9) 0.0329(9) 0.0400(10) -0.0067(7) -0.0059(8) 0.0048(7)
C10 0.0255(7) 0.0231(7) 0.0296(8) -0.0033(6) 0.0040(6) -0.0004(6)
C11 0.0293(8) 0.0355(9) 0.0376(9) 0.0057(7) 0.0111(7) -0.0027(7)
C12 0.0372(9) 0.0315(9) 0.0400(10) 0.0142(7) 0.0095(7) 0.0011(7)
O13 0.0296(6) 0.0311(6) 0.0640(9) 0.0198(6) 0.0063(6) 0.0064(5)
C13 0.0270(7) 0.0247(8) 0.0380(9) 0.0057(7) 0.0023(7) 0.0026(6)
C14 0.0275(8) 0.0318(9) 0.0524(11) 0.0143(8) 0.0147(7) 0.0036(7)
C15 0.0321(8) 0.0254(8) 0.0465(10) 0.0129(7) 0.0124(7) 0.0029(6)
O16 0.0415(6) 0.0305(6) 0.0366(7) -0.0088(5) 0.0186(5) -0.0080(5)
C16 0.0325(8) 0.0243(7) 0.0250(8) 0.0000(6) 0.0088(6) 0.0011(6)
C17 0.0381(9) 0.0316(9) 0.0404(10) -0.0104(7) 0.0153(8) -0.0138(7)
C18 0.0398(9) 0.0308(8) 0.0336(9) -0.0137(7) 0.0120(7) -0.0101(7)
C19 0.0249(7) 0.0224(7) 0.0218(7) 0.0001(6) 0.0024(6) 0.0025(6)
C20 0.0269(8) 0.0407(9) 0.0314(9) -0.0104(7) 0.0040(7) -0.0097(7)
C21 0.0354(9) 0.0441(10) 0.0293(9) -0.0158(7) 0.0079(7) -0.0101(7)
O22 0.0359(6) 0.0252(6) 0.0228(6) -0.0016(4) -0.0010(5) 0.0016(5)
C22 0.0276(7) 0.0221(7) 0.0210(7) 0.0005(6) 0.0029(6) -0.0034(6)
C23 0.0295(8) 0.0241(7) 0.0299(8) -0.0013(6) 0.0005(6) 0.0070(6)
C24 0.0324(8) 0.0260(8) 0.0271(8) -0.0054(6) 0.0026(6) 0.0064(6)
C25 0.0240(7) 0.0216(7) 0.0230(7) 0.0004(6) 0.0039(6) -0.0004(6)
C26 0.0276(7) 0.0243(7) 0.0268(8) 0.0000(6) 0.0050(6) 0.0065(6)
C27 0.0339(8) 0.0240(7) 0.0249(8) -0.0043(6) 0.0067(6) 0.0048(6)
C28 0.0253(7) 0.0210(7) 0.0236(7) -0.0004(6) 0.0024(6) 0.0006(6)
C29 0.0290(7) 0.0261(7) 0.0211(7) 0.0005(6) 0.0046(6) 0.0051(6)
C30 0.0378(8) 0.0269(8) 0.0288(8) 0.0026(6) 0.0065(7) 0.0026(7)
C31 0.0504(10) 0.0295(9) 0.0415(10) 0.0080(7) 0.0117(8) 0.0095(8)
C32 0.0481(11) 0.0415(10) 0.0465(11) 0.0109(8) 0.0044(9) 0.0198(9)
C33 0.0320(9) 0.0473(11) 0.0470(11) 0.0046(8) 0.0001(8) 0.0092(8)
C34 0.0301(8) 0.0322(8) 0.0284(8) 0.0002(7) 0.0019(7) 0.0040(7)
C35 0.0298(8) 0.0330(8) 0.0283(8) -0.0014(7) 0.0036(6) -0.0006(7)
C36 0.0290(8) 0.0458(10) 0.0468(11) -0.0026(8) 0.0021(8) -0.0040(7)
C37 0.0394(9) 0.0413(10) 0.0501(12) -0.0028(8) 0.0069(8) -0.0150(8)
C38 0.0477(10) 0.0302(9) 0.0505(11) 0.0016(8) 0.0080(9) -0.0077(8)
C39 0.0355(9) 0.0287(8) 0.0361(9) 0.0018(7) 0.0033(7) -0.0005(7)
C40 0.0288(7) 0.0265(8) 0.0220(7) -0.0030(6) 0.0043(6) -0.0013(6)
O41 0.0766(10) 0.0357(7) 0.0510(9) -0.0176(6) 0.0149(8) -0.0207(7)
C41 0.0532(10) 0.0224(8) 0.0373(10) -0.0038(7) 0.0052(8) -0.0036(7)
C42 0.0472(10) 0.0289(9) 0.0462(11) -0.0085(8) 0.0187(8) -0.0060(7)
C43 0.0425(9) 0.0230(8) 0.0444(10) -0.0086(7) 0.0144(8) -0.0004(7)
C44 0.0307(8) 0.0244(8) 0.0340(9) 0.0054(6) 0.0045(7) 0.0066(6)
C45 0.0468(10) 0.0339(9) 0.0370(10) 0.0014(7) 0.0153(8) 0.0076(8)
C46 0.0619(12) 0.0298(9) 0.0358(10) -0.0077(7) 0.0128(9) 0.0037(8)
C47 0.0260(7) 0.0297(8) 0.0407(10) 0.0076(7) 0.0002(7) 0.0041(6)
C48 0.0291(8) 0.0464(11) 0.0718(14) 0.0132(10) 0.0113(9) 0.0077(8)
C49 0.0446(10) 0.0405(10) 0.0486(11) 0.0108(8) -0.0127(9) -0.0004(8)
C50 0.0212(7) 0.0259(8) 0.0359(9) 0.0037(6) 0.0019(6) -0.0018(6)
C51 0.0482(10) 0.0245(8) 0.0499(11) -0.0066(7) -0.0167(9) 0.0032(7)
C52 0.0453(10) 0.0285(9) 0.0435(10) -0.0029(7) -0.0189(8) 0.0014(7)
O53 0.0327(6) 0.0244(6) 0.0470(7) 0.0034(5) 0.0026(5) 0.0051(5)
C53 0.0241(7) 0.0222(7) 0.0390(9) 0.0057(6) 0.0048(6) -0.0004(6)
C54 0.0368(8) 0.0270(8) 0.0357(9) -0.0056(7) 0.0062(7) 0.0018(7)
C55 0.0303(8) 0.0348(9) 0.0306(9) -0.0023(7) 0.0002(7) 0.0012(7)
O56 0.0421(6) 0.0311(6) 0.0343(7) 0.0090(5) 0.0185(5) 0.0099(5)
C56 0.0329(8) 0.0245(7) 0.0239(8) 0.0003(6) 0.0080(6) 0.0030(6)
C57 0.0362(9) 0.0333(9) 0.0369(9) 0.0098(7) 0.0114(7) 0.0141(7)
C58 0.0385(9) 0.0307(8) 0.0325(9) 0.0106(7) 0.0102(7) 0.0103(7)
C59 0.0259(7) 0.0234(7) 0.0242(8) -0.0011(6) 0.0038(6) -0.0013(6)
C60 0.0299(8) 0.0329(8) 0.0281(8) 0.0054(7) 0.0047(6) 0.0101(7)
C61 0.0383(9) 0.0361(9) 0.0294(9) 0.0117(7) 0.0077(7) 0.0122(7)
O62 0.0424(6) 0.0249(6) 0.0252(6) 0.0005(5) -0.0025(5) 0.0004(5)
C62 0.0302(7) 0.0223(7) 0.0218(7) -0.0028(6) 0.0040(6) 0.0042(6)
C63 0.0383(8) 0.0227(7) 0.0257(8) 0.0028(6) 0.0080(7) -0.0028(6)
C64 0.0287(7) 0.0251(7) 0.0271(8) -0.0033(6) 0.0064(6) -0.0056(6)
C65 0.0252(7) 0.0216(7) 0.0233(7) -0.0023(6) 0.0053(6) 0.0004(6)
C66 0.0303(8) 0.0223(7) 0.0279(8) 0.0028(6) 0.0041(6) -0.0045(6)
C67 0.0292(7) 0.0223(7) 0.0287(8) -0.0012(6) 0.0016(6) -0.0037(6)
C68 0.0263(7) 0.0237(7) 0.0237(8) -0.0010(6) 0.0038(6) -0.0017(6)
C69 0.0312(8) 0.0287(8) 0.0210(7) -0.0013(6) 0.0046(6) -0.0057(6)
C70 0.0393(9) 0.0291(8) 0.0291(9) -0.0029(7) 0.0053(7) -0.0009(7)
C71 0.0530(11) 0.0307(9) 0.0382(10) -0.0073(7) 0.0079(8) -0.0088(8)
C72 0.0517(11) 0.0399(10) 0.0425(11) -0.0099(8) 0.0044(9) -0.0187(9)
C73 0.0346(9) 0.0470(11) 0.0407(10) -0.0051(8) -0.0003(8) -0.0095(8)
C74 0.0321(8) 0.0334(8) 0.0263(8) -0.0017(7) 0.0040(7) -0.0066(7)
C75 0.0283(8) 0.0337(8) 0.0264(8) 0.0004(6) 0.0038(6) -0.0021(6)
C76 0.0294(8) 0.0434(10) 0.0392(10) 0.0014(8) 0.0017(7) 0.0007(7)
C77 0.0348(9) 0.0410(10) 0.0422(10) 0.0061(8) 0.0070(8) 0.0112(8)
C78 0.0410(9) 0.0304(9) 0.0402(10) -0.0005(7) 0.0105(8) 0.0055(7)
C79 0.0317(8) 0.0294(8) 0.0329(9) -0.0015(7) 0.0070(7) -0.0005(6)
C80 0.0275(7) 0.0270(8) 0.0232(8) 0.0011(6) 0.0055(6) -0.0002(6)
O81 0.024(2) 0.046(3) 0.041(5) 0.008(6) -0.007(6) -0.0025(18)
C81 0.050(5) 0.034(4) 0.023(4) 0.011(4) -0.021(4) -0.021(4)
C82 0.032(3) 0.033(3) 0.020(4) 0.004(3) -0.002(4) -0.007(2)
C83 0.037(4) 0.063(5) 0.032(5) -0.003(3) -0.005(4) -0.021(3)
C84 0.050(4) 0.074(6) 0.033(4) 0.009(4) -0.009(4) -0.028(4)
C85 0.038(5) 0.036(5) 0.067(10) 0.022(4) -0.032(5) -0.008(4)
C86 0.027(5) 0.022(5) 0.13(2) 0.020(8) -0.017(9) -0.004(4)
C87 0.041(3) 0.039(3) 0.045(3) 0.004(2) 0.010(2) 0.000(2)
C88 0.037(3) 0.043(3) 0.091(5) -0.013(3) -0.007(3) 0.013(3)
O91 0.0299(13) 0.0502(14) 0.0330(19) 0.004(2) 0.000(2) -0.0021(10)
C91 0.0210(17) 0.0273(16) 0.031(3) 0.005(3) -0.010(3) -0.0060(12)
C92 0.0297(15) 0.0311(17) 0.038(2) -0.0009(16) 0.0024(17) -0.0068(12)
C93 0.042(2) 0.046(2) 0.041(3) -0.008(2) 0.010(3) -0.0194(16)
C94 0.056(3) 0.058(3) 0.030(2) -0.0002(19) -0.003(2) -0.031(2)
C95 0.040(3) 0.037(4) 0.053(5) 0.011(3) -0.018(3) -0.014(3)
C96 0.020(3) 0.023(3) 0.059(4) 0.007(2) -0.004(3) 0.0036(18)
C97 0.064(2) 0.087(3) 0.068(2) -0.033(2) 0.0276(19) -0.022(2)
C98 0.060(2) 0.057(2) 0.069(2) 0.0307(17) -0.0255(18) -0.0175(17)

loop_
_atom_type_symbol
_atom_type_description
_atom_type_scat_dispersion_real
_atom_type_scat_dispersion_imag
_atom_type_scat_source
C C 0.0033 0.0016 'International Tables Vol C Tables 4.2.6.8 and 6.1.1.4'
H H 0.0000 0.0000 'International Tables Vol C Tables 4.2.6.8 and 6.1.1.4'
O O 0.0106 0.0060 'International Tables Vol C Tables 4.2.6.8 and 6.1.1.4'

loop_
_geom_angle_atom_site_label_1
_geom_angle_atom_site_label_2
_geom_angle_atom_site_label_3
_geom_angle
_geom_angle_site_symmetry_1
_geom_angle_site_symmetry_3
_geom_angle_publ_flag
C6 C1 C2 119.99(14) . . ?
C6 C1 O1 122.69(14) . . ?
C2 C1 O1 117.33(14) . . ?
C3 C2 C1 119.41(15) . . ?
C2 C3 C4 122.13(14) . . ?
C5 C4 C3 117.06(14) . . ?
C5 C4 C7 124.04(14) . . ?
C3 C4 C7 118.91(13) . . ?
C4 C5 C6 121.65(15) . . ?
C1 C6 C5 119.64(14) . . ?
C4 C7 C8 109.00(12) . . ?
C4 C7 C10 108.41(11) . . ?
C8 C7 C10 111.75(13) . . ?
C4 C7 C9 111.68(13) . . ?
C8 C7 C9 107.58(13) . . ?
C10 C7 C9 108.45(12) . . ?
C11 C10 C15 117.12(14) . . ?
C11 C10 C7 123.48(13) . . ?
C15 C10 C7 119.40(13) . . ?
C10 C11 C12 121.78(14) . . ?
C13 C12 C11 119.48(14) . . ?
C12 C13 C14 120.26(14) . . ?
C12 C13 O13 118.80(14) . . ?
C14 C13 O13 120.94(14) . . ?
C15 C14 C13 119.57(15) . . ?
C14 C15 C10 121.76(14) . . ?
C17 C16 C21 119.48(14) . . ?
C17 C16 O16 118.28(14) . . ?
C21 C16 O16 122.24(14) . . ?
C16 C17 C18 120.37(14) . . ?
C17 C18 C19 121.18(14) . . ?
C20 C19 C18 117.31(14) . . ?
C20 C19 C28 121.67(13) . . ?
C18 C19 C28 120.93(13) . . ?
C19 C20 C21 122.07(14) . . ?
C16 C21 C20 119.58(14) . . ?
O22 C22 C23 117.72(13) . . ?
O22 C22 C27 122.55(13) . . ?
C23 C22 C27 119.73(13) . . ?
C24 C23 C22 120.00(13) . . ?
C23 C24 C25 121.37(14) . . ?
C26 C25 C24 117.72(13) . . ?
C26 C25 C28 122.94(12) . . ?
C24 C25 C28 119.30(12) . . ?
C25 C26 C27 121.30(13) . . ?
C22 C27 C26 119.85(13) . . ?
C25 C28 C29 113.91(11) . . ?
C25 C28 C40 110.00(11) . . ?
C29 C28 C40 100.70(11) . . ?
C25 C28 C19 110.30(11) . . ?
C29 C28 C19 108.28(11) . . ?
C40 C28 C19 113.40(12) . . ?
C30 C29 C34 120.29(14) . . ?
C30 C29 C28 128.93(13) . . ?
C34 C29 C28 110.75(13) . . ?
C29 C30 C31 118.85(15) . . ?
C32 C31 C30 121.03(16) . . ?
C33 C32 C31 120.55(16) . . ?
C32 C33 C34 118.89(16) . . ?
C33 C34 C29 120.37(15) . . ?
C33 C34 C35 130.81(15) . . ?
C29 C34 C35 108.82(13) . . ?
C36 C35 C40 121.05(15) . . ?
C36 C35 C34 130.32(15) . . ?
C40 C35 C34 108.61(13) . . ?
C37 C36 C35 118.37(16) . . ?
C38 C37 C36 120.83(16) . . ?
C37 C38 C39 121.08(16) . . ?
C38 C39 C40 118.69(15) . . ?
C39 C40 C35 119.96(14) . . ?
C39 C40 C28 128.91(13) . . ?
C35 C40 C28 111.10(13) . . ?
C46 C41 C42 119.95(16) . . ?
C46 C41 O41 118.88(15) . . ?
C42 C41 O41 121.17(16) . . ?
C43 C42 C41 119.86(16) . . ?
C42 C43 C44 121.75(15) . . ?
C43 C44 C45 117.10(15) . . ?
C43 C44 C47 119.35(14) . . ?
C45 C44 C47 123.53(15) . . ?
C46 C45 C44 121.69(16) . . ?
C41 C46 C45 119.62(16) . . ?
C44 C47 C49 109.06(13) . . ?
C44 C47 C50 108.93(12) . . ?
C49 C47 C50 111.64(14) . . ?
C44 C47 C48 111.40(14) . . ?
C49 C47 C48 108.02(14) . . ?
C50 C47 C48 107.80(13) . . ?
C51 C50 C55 116.96(14) . . ?
C51 C50 C47 118.64(14) . . ?
C55 C50 C47 124.39(14) . . ?
C52 C51 C50 122.54(16) . . ?
C53 C52 C51 119.28(15) . . ?
C54 C53 C52 119.66(14) . . ?
C54 C53 O53 123.46(14) . . ?
C52 C53 O53 116.84(14) . . ?
C53 C54 C55 120.01(14) . . ?
C50 C55 C54 121.28(14) . . ?
C57 C56 C61 119.82(14) . . ?
C57 C56 O56 117.32(13) . . ?
C61 C56 O56 122.86(13) . . ?
C56 C57 C58 120.06(14) . . ?
C57 C58 C59 121.23(14) . . ?
C60 C59 C58 117.54(14) . . ?
C60 C59 C68 122.30(13) . . ?
C58 C59 C68 120.06(13) . . ?
C59 C60 C61 121.86(14) . . ?
C56 C61 C60 119.49(14) . . ?
O62 C62 C63 122.98(13) . . ?
O62 C62 C67 117.03(13) . . ?
C63 C62 C67 119.98(13) . . ?
C62 C63 C64 119.65(14) . . ?
C65 C64 C63 121.45(13) . . ?
C64 C65 C66 117.46(13) . . ?
C64 C65 C68 123.43(13) . . ?
C66 C65 C68 119.11(13) . . ?
C67 C66 C65 121.62(14) . . ?
C66 C67 C62 119.78(13) . . ?
C69 C68 C80 101.04(11) . . ?
C69 C68 C65 114.20(12) . . ?
C80 C68 C65 111.55(12) . . ?
C69 C68 C59 107.54(12) . . ?
C80 C68 C59 112.56(12) . . ?
C65 C68 C59 109.70(11) . . ?
C70 C69 C74 120.54(14) . . ?
C70 C69 C68 128.84(14) . . ?
C74 C69 C68 110.55(13) . . ?
C71 C70 C69 118.73(15) . . ?
C72 C71 C70 120.82(16) . . ?
C73 C72 C71 120.78(16) . . ?
C72 C73 C74 118.86(16) . . ?
C69 C74 C73 120.24(15) . . ?
C69 C74 C75 108.99(13) . . ?
C73 C74 C75 130.76(15) . . ?
C76 C75 C80 120.94(14) . . ?
C76 C75 C74 130.56(14) . . ?
C80 C75 C74 108.49(13) . . ?
C77 C76 C75 118.71(15) . . ?
C78 C77 C76 120.39(15) . . ?
C77 C78 C79 121.22(15) . . ?
C80 C79 C78 118.61(15) . . ?
C79 C80 C75 120.12(14) . . ?
C79 C80 C68 129.10(13) . . ?
C75 C80 C68 110.77(13) . . ?
O81 C81 C86 118.7(15) . . ?
O81 C81 C82 115.8(9) . . ?
C86 C81 C82 125.5(12) . . ?
C83 C82 C81 115.9(8) . . ?
C83 C82 C87 119.7(8) . . ?
C81 C82 C87 124.4(7) . . ?
C82 C83 C84 121.4(9) . . ?
C83 C84 C85 119.8(8) . . ?
C86 C85 C84 122.0(11) . . ?
C85 C86 C81 115.4(17) . . ?
C85 C86 C88 125.3(14) . . ?
C81 C86 C88 119.2(16) . . ?
C92 C91 C96 120.4(6) . . ?
C92 C91 O91 121.0(5) . . ?
C96 C91 O91 118.6(6) . . ?
C91 C92 C93 119.2(4) . . ?
C94 C93 C92 119.4(4) . . ?
C94 C93 C97 119.7(5) . . ?
C92 C93 C97 120.9(4) . . ?
C95 C94 C93 121.8(4) . . ?
C94 C95 C96 118.7(6) . . ?
C94 C95 C98 123.6(6) . . ?
C96 C95 C98 117.7(7) . . ?
C95 C96 C91 120.5(7) . . ?

loop_
_geom_bond_atom_site_label_1
_geom_bond_atom_site_label_2
_geom_bond_distance
_geom_bond_site_symmetry_2
_geom_bond_publ_flag
O1 C1 1.3848(18) . ?
C1 C6 1.374(2) . ?
C1 C2 1.381(2) . ?
C2 C3 1.378(2) . ?
C3 C4 1.389(2) . ?
C4 C5 1.384(2) . ?
C4 C7 1.532(2) . ?
C5 C6 1.389(2) . ?
C7 C8 1.533(2) . ?
C7 C10 1.536(2) . ?
C7 C9 1.539(2) . ?
C10 C11 1.384(2) . ?
C10 C15 1.389(2) . ?
C11 C12 1.387(2) . ?
C12 C13 1.369(2) . ?
O13 C13 1.3847(18) . ?
C13 C14 1.378(2) . ?
C14 C15 1.378(2) . ?
O16 C16 1.3823(18) . ?
C16 C17 1.373(2) . ?
C16 C21 1.376(2) . ?
C17 C18 1.381(2) . ?
C18 C19 1.387(2) . ?
C19 C20 1.377(2) . ?
C19 C28 1.535(2) . ?
C20 C21 1.383(2) . ?
O22 C22 1.3749(17) . ?
C22 C23 1.380(2) . ?
C22 C27 1.381(2) . ?
C23 C24 1.379(2) . ?
C24 C25 1.3923(19) . ?
C25 C26 1.386(2) . ?
C25 C28 1.5304(19) . ?
C26 C27 1.386(2) . ?
C28 C29 1.5337(19) . ?
C28 C40 1.535(2) . ?
C29 C30 1.381(2) . ?
C29 C34 1.397(2) . ?
C30 C31 1.385(2) . ?
C31 C32 1.381(3) . ?
C32 C33 1.380(3) . ?
C33 C34 1.390(2) . ?
C34 C35 1.468(2) . ?
C35 C36 1.389(2) . ?
C35 C40 1.391(2) . ?
C36 C37 1.383(2) . ?
C37 C38 1.376(2) . ?
C38 C39 1.387(2) . ?
C39 C40 1.388(2) . ?
O41 C41 1.381(2) . ?
C41 C46 1.373(3) . ?
C41 C42 1.380(2) . ?
C42 C43 1.374(2) . ?
C43 C44 1.386(2) . ?
C44 C45 1.391(2) . ?
C44 C47 1.530(2) . ?
C45 C46 1.382(2) . ?
C47 C49 1.535(2) . ?
C47 C50 1.536(2) . ?
C47 C48 1.536(2) . ?
C50 C51 1.378(2) . ?
C50 C55 1.381(2) . ?
C51 C52 1.378(2) . ?
C52 C53 1.374(2) . ?
O53 C53 1.3843(17) . ?
C53 C54 1.371(2) . ?
C54 C55 1.389(2) . ?
O56 C56 1.3800(18) . ?
C56 C57 1.376(2) . ?
C56 C61 1.379(2) . ?
C57 C58 1.379(2) . ?
C58 C59 1.391(2) . ?
C59 C60 1.378(2) . ?
C59 C68 1.541(2) . ?
C60 C61 1.383(2) . ?
O62 C62 1.3746(17) . ?
C62 C63 1.378(2) . ?
C62 C67 1.384(2) . ?
C63 C64 1.390(2) . ?
C64 C65 1.388(2) . ?
C65 C66 1.3952(19) . ?
C65 C68 1.531(2) . ?
C66 C67 1.377(2) . ?
C68 C69 1.5302(19) . ?
C68 C80 1.531(2) . ?
C69 C70 1.388(2) . ?
C69 C74 1.393(2) . ?
C70 C71 1.385(2) . ?
C71 C72 1.384(3) . ?
C72 C73 1.380(3) . ?
C73 C74 1.393(2) . ?
C74 C75 1.467(2) . ?
C75 C76 1.387(2) . ?
C75 C80 1.394(2) . ?
C76 C77 1.385(2) . ?
C77 C78 1.383(2) . ?
C78 C79 1.389(2) . ?
C79 C80 1.386(2) . ?
O81 C81 1.374(7) . ?
C81 C86 1.408(14) . ?
C81 C82 1.441(16) . ?
C82 C83 1.363(9) . ?
C82 C87 1.495(8) . ?
C83 C84 1.397(12) . ?
C84 C85 1.44(2) . ?
C85 C86 1.35(2) . ?
C86 C88 1.43(2) . ?
O91 C91 1.392(5) . ?
C91 C92 1.357(6) . ?
C91 C96 1.385(6) . ?
C92 C93 1.378(5) . ?
C93 C94 1.376(6) . ?
C93 C97 1.516(6) . ?
C94 C95 1.352(11) . ?
C95 C96 1.364(10) . ?
C95 C98 1.519(7) . ?

loop_
_geom_hbond_atom_site_label_D
_geom_hbond_atom_site_label_H
_geom_hbond_atom_site_label_A
_geom_hbond_distance_DH
_geom_hbond_distance_HA
_geom_hbond_distance_DA
_geom_hbond_angle_DHA
_geom_hbond_site_symmetry_A
_geom_hbond_publ_flag
O1 H1 O16 0.92(2) 1.92(2) 2.8087(17) 163(2) . yes
O53 H53 O56 0.87(2) 1.86(2) 2.7126(17) 166(2) 1_545 yes
O41 H41 O81^a 0.85(2) 2.16(2) 3.002(8) 171(2) . yes
O41 H41 O91^b 0.85(2) 1.73(2) 2.573(5) 173(2) . yes
O81^a H91 O1 1.11(3) 1.81(3) 2.912(8) 171(3) . yes
O91^b H91 O1 0.83(3) 1.81(3) 2.587(5) 156(3) . yes
O13 H13 O53 0.86(2) 1.90(2) 2.7621(17) 173(2) 1_565 yes
O22 H22 O13 0.92(2) 1.79(2) 2.6932(16) 170(2) 4_576 yes
O16 H16 O22 0.88(2) 1.91(2) 2.7868(15) 178(2) 4_565 yes
O62 H62 O41 0.89(2) 1.77(2) 2.6488(17) 170(2) 4_575 yes
O56 H56 O62 0.89(2) 1.81(2) 2.7005(15) 175(2) 4_576 yes
C21 H21 O22 0.95 2.63 3.3103(19) 128.6 4_565 yes
C42 H42 O91^b 0.95 2.64 3.293(6) 126.6 . yes
O1 H1 O16 0.92(2) 1.92(2) 2.8087(17) 163(2) . yes
O53 H53 O56 0.87(2) 1.86(2) 2.7126(17) 166(2) 1_545 yes
O41 H41 O81^a 0.85(2) 2.16(2) 3.002(8) 171(2) . yes
O41 H41 O91^b 0.85(2) 1.73(2) 2.573(5) 173(2) . yes
O81^a H91 O1 1.11(3) 1.81(3) 2.912(8) 171(3) . yes
O91^b H91 O1 0.83(3) 1.81(3) 2.587(5) 156(3) . yes
O13 H13 O53 0.86(2) 1.90(2) 2.7621(17) 173(2) 1_565 yes
O22 H22 O13 0.92(2) 1.79(2) 2.6932(16) 170(2) 4_576 yes
O16 H16 O22 0.88(2) 1.91(2) 2.7868(15) 178(2) 4_565 yes
O62 H62 O41 0.89(2) 1.77(2) 2.6488(17) 170(2) 4_575 yes
O56 H56 O62 0.89(2) 1.81(2) 2.7005(15) 175(2) 4_576 yes
C21 H21 O22 0.95 2.63 3.3103(19) 128.6 4_565 yes
C42 H42 O91^b 0.95 2.64 3.293(6) 126.6 . yes
